data_2002848
loop_
_publ_author_name
'Mueller-Buschbaum, Hk'
'Boehlke, A'

_publ_section_title
;
Metastabile Oxometallate der Lanthanoidmetalle: Zur Kenntnis von Sr3
Pr4 O9 und Sr3 La2 Sm2 O9. Mit einem Beitrag ueber Sr Pr2 O4
;
_journal_name_full
;
Zeitschrift fuer Anorganische und Allgemeine Chemie
;
_journal_page_first 212
_journal_page_last 218
_journal_paper_doi 10.1002/zaac.19875531025
_journal_volume 553
_journal_year 1987
_chemical_formula_structural 'Sr Pr2 O4'
_chemical_formula_sum 'O4 Pr2 Sr'
_chemical_name_systematic 'Strontium dipraseodymium oxide'
_space_group_IT_number 33
_symmetry_cell_setting orthorhombic
_symmetry_Int_Tables_number 33
_symmetry_space_group_name_Hall 'P 2c -2n'
_symmetry_space_group_name_H-M 'P n a 21'
_cell_angle_alpha 90
_cell_angle_beta 90
_cell_angle_gamma 90
_cell_formula_units_Z 4
_cell_length_a 10.19
_cell_length_b 12.24
_cell_length_c 3.56
_cell_volume 444.0
_refine_ls_R_factor_all 0.2
_cod_database_code 2002848

loop_
_symmetry_equiv_pos_as_xyz
x,y,z
-x,-y,1/2+z
1/2-x,1/2+y,1/2+z
1/2+x,1/2-y,z

loop_
_atom_site_label
_atom_site_type_symbol
_atom_site_symmetry_multiplicity
_atom_site_Wyckoff_symbol
_atom_site_fract_x
_atom_site_fract_y
_atom_site_fract_z
_atom_site_occupancy
_atom_site_attached_hydrogens
_atom_site_calc_flag
Sr1 Sr2+ 4 a 0.7429(12) 0.6451(9) 0.3154(45) 1. 0 d
Pr1 Pr3+ 4 a 0.4047(7) 0.1154(5) 0.297(4) 1. 0 d
Pr2 Pr3+ 4 a 0.4306(7) 0.6104(6) 0.25 1. 0 d
O1 O2- 4 a 0.221(10) 0.180(8) 0.224(26) 1. 0 d
O2 O2- 4 a 0.123(9) 0.487(8) 0.225(26) 1. 0 d
O3 O2- 4 a 0.495(8) 0.785(6) 0.272(27) 1. 0 d
O4 O2- 4 a 0.431(11) 0.415(9) 0.215(26) 1. 0 d

loop_
_atom_type_symbol
_atom_type_oxidation_number
Sr2+ 2.000
Pr3+ 3.000
O2- -2.000
